data_2020219
loop_
_publ_author_name
'Weller, M.T.'
'Bell, R.G.'

_publ_section_title
;
 The structure of Mo O2 D P O4 D2 O by powder neutron diffraction
;
_journal_name_full 'Acta Crystallographica C (39,1983-)'
_journal_page_first 1516
_journal_page_last 1518
_journal_volume 44
_journal_year 1988
_chemical_formula_sum 'D3 Mo O7 P'
_chemical_name_systematic 'Mo O2 D P O4 D2 O'
_space_group_IT_number 11
_symmetry_space_group_name_Hall '-P 2yb'
_symmetry_space_group_name_H-M 'P 1 21/m 1'
_cell_angle_alpha 90
_cell_angle_beta 109.892
_cell_angle_gamma 90
_cell_formula_units_Z 2
_cell_length_a 6.7104
_cell_length_b 6.3437
_cell_length_c 6.9864
_cell_volume 279.658
_citation_journal_id_ASTM ACSCEE
_cod_data_source_file Weller_ACSCEE_1988_1597.cif
_cod_data_source_block D3Mo1O7P1
_cod_original_cell_volume 279.6581
_cod_original_formula_sum 'D3 Mo1 O7 P1'
_cod_database_code 2020219

loop_
_symmetry_equiv_pos_as_xyz
x,y,z
-x,y+1/2,-z
-x,-y,-z
x,-y-1/2,z

loop_
_atom_site_label
_atom_site_type_symbol
_atom_site_fract_x
_atom_site_fract_y
_atom_site_fract_z
_atom_site_occupancy
_atom_site_U_iso_or_equiv
O3 O-2 0.84126 0.25 0.56977 1 0.0
O2 O-2 0.46572 0.25 0.48227 1 0.0
O6 O-2 0.04725 0.25 0.22267 1 0.0
P1 P+5 0.66761 0.25 0.66692 1 0.0
D2 D+1 0.73357 0.25 0.28638 1 0.0
O5 O-2 0.60644 0.25 0.15486 1 0.0
O1 O-2 0.67911 0.43443 0.81103 1 0.0
D1 D+1 0.98517 0.25 0.68544 1 0.0
Mo1 Mo+6 0.27699 0.25 0.17815 1 0.0
D3 D+1 0.65392 0.25 0.03969 1 0.0
O4 O-2 0.20143 0.25 0.91289 1 0.0
